data_1531876
loop_
_publ_author_name
'Migas, D.B.'
'Miglio, L.'
'Shaposhnikov, V.L.'
'Borisenko, V.E.'

_publ_section_title
;
 Structural, electronic and optical properties of Ru2 Si3, Ru2 Ge3, Os2
 Si3 and Os2 Ge3
;
_journal_name_full 'Physica Status Solidi, Sectio B: Basic Research'
_journal_page_first 171
_journal_page_last 180
_journal_volume 231
_journal_year 2002
_chemical_formula_sum 'Os2 Si3'
_space_group_IT_number 116
_symmetry_space_group_name_Hall 'P -4 -2c'
_symmetry_space_group_name_H-M 'P -4 c 2'
_cell_angle_alpha 90
_cell_angle_beta 90
_cell_angle_gamma 90
_cell_formula_units_Z 4
_cell_length_a 5.576
_cell_length_b 5.576
_cell_length_c 8.846
_cell_volume 275.038
_citation_journal_id_ASTM PSSBBD
_cod_data_source_file Migas_PSSBBD_2002_828.cif
_cod_data_source_block Os2Si3
_cod_original_cell_volume 275.0379
_cod_database_code 1531876

loop_
_symmetry_equiv_pos_as_xyz
x,y,z
y,-x,-z
-x,-y,z
-y,x,-z
-x,y,z+1/2
y,x,-z+1/2
x,-y,z+1/2
-y,-x,-z+1/2

loop_
_atom_site_label
_atom_site_type_symbol
_atom_site_fract_x
_atom_site_fract_y
_atom_site_fract_z
_atom_site_occupancy
_atom_site_U_iso_or_equiv
Os1 Os 0 0.5 0.3715 1 0.0
Os3 Os 0 0 0 1 0.0
Si1 Si 0.2069 0.3559 0.0903 1 0.0
Si2 Si 0.1685 0.1685 0.75 1 0.0
Os2 Os 0.5 0.5 0.25 1 0.0
